data_4347091
loop_
_publ_author_name
'Roy, Soumyabrata'
'Sarkar, Sumanta'
'Pan, Jaysree'
'Waghmare, Umesh V.'
'Dhanya, R.'
'Narayana, Chandrabhas'
'Peter, Sebastian C.'

_publ_section_title
;
 Crystal Structure and Band Gap Engineering in Polyoxometalate-Based
 Inorganic-Organic Hybrids.
;
_journal_issue 7
_journal_name_full 'Inorganic chemistry'
_journal_page_first 3364
_journal_page_last 3377
_journal_paper_doi 10.1021/acs.inorgchem.5b02718
_journal_volume 55
_journal_year 2016
_chemical_formula_moiety 'Mo12 O40 Si, 2(H2 O), 2(C10 H8 Cu N2), C10 H10 N2'
_chemical_formula_sum 'C30 H30 Cu2 Mo12 N6 O42 Si'
_chemical_formula_weight 2453.05
_space_group_crystal_system triclinic
_space_group_IT_number 2
_space_group_name_Hall '-P 1'
_space_group_name_H-M_alt 'P -1'
_atom_sites_solution_hydrogens mixed
_audit_creation_date 2016-01-28
_audit_creation_method
;
Olex2 1.2-beta
(compiled 2015.01.19 svn.r3143 for OlexSys, GUI svn.r4992)
;
_cell_angle_alpha 105.1840(10)
_cell_angle_beta 102.8070(10)
_cell_angle_gamma 114.8050(10)
_cell_formula_units_Z 1
_cell_length_a 10.8540(3)
_cell_length_b 11.7897(3)
_cell_length_c 13.2814(3)
_cell_measurement_reflns_used 7876
_cell_measurement_temperature 293
_cell_measurement_theta_max 30.00
_cell_measurement_theta_min 2.74
_cell_volume 1378.15(6)
_computing_molecular_graphics 'Olex2 (Dolomanov et al., 2009)'
_computing_publication_material 'Olex2 (Dolomanov et al., 2009)'
_computing_structure_refinement 'ShelXL (Sheldrick, 2008)'
_diffrn_ambient_temperature 293
_diffrn_measured_fraction_theta_full 0.978
_diffrn_measured_fraction_theta_max 0.978
_diffrn_measurement_device_type 'Smart X2 APEX II CCD'
_diffrn_radiation_type MoK\a
_diffrn_radiation_wavelength 0.71073
_diffrn_reflns_av_R_equivalents 0.0373
_diffrn_reflns_av_unetI/netI 0.0332
_diffrn_reflns_Laue_measured_fraction_full 0.978
_diffrn_reflns_Laue_measured_fraction_max 0.978
_diffrn_reflns_limit_h_max 15
_diffrn_reflns_limit_h_min -15
_diffrn_reflns_limit_k_max 16
_diffrn_reflns_limit_k_min -16
_diffrn_reflns_limit_l_max 18
_diffrn_reflns_limit_l_min -17
_diffrn_reflns_number 28552
_diffrn_reflns_point_group_measured_fraction_full 0.978
_diffrn_reflns_point_group_measured_fraction_max 0.978
_diffrn_reflns_theta_full 30.000
_diffrn_reflns_theta_max 30.000
_diffrn_reflns_theta_min 2.739
_exptl_absorpt_coefficient_mu 3.520
_exptl_absorpt_correction_T_max 0.755
_exptl_absorpt_correction_T_min 0.559
_exptl_absorpt_correction_type empirical
_exptl_absorpt_process_details SADABS
_exptl_crystal_colour 'dark red'
_exptl_crystal_colour_modifier dark
_exptl_crystal_colour_primary red
_exptl_crystal_density_diffrn 2.956
_exptl_crystal_description plate
_exptl_crystal_F_000 1164
_exptl_crystal_size_max 0.39
_exptl_crystal_size_mid 0.14
_exptl_crystal_size_min 0.08
_refine_diff_density_max 1.574
_refine_diff_density_min -1.400
_refine_diff_density_rms 0.171
_refine_ls_extinction_method none
_refine_ls_goodness_of_fit_ref 1.040
_refine_ls_hydrogen_treatment constr
_refine_ls_matrix_type full
_refine_ls_number_parameters 439
_refine_ls_number_reflns 7876
_refine_ls_number_restraints 30
_refine_ls_restrained_S_all 1.040
_refine_ls_R_factor_all 0.0639
_refine_ls_R_factor_gt 0.0498
_refine_ls_shift/su_max 0.001
_refine_ls_shift/su_mean 0.000
_refine_ls_structure_factor_coef Fsqd
_refine_ls_weighting_details 'w=1/[\s^2^(Fo^2^)+(0.0334P)^2^+10.6287P] where P=(Fo^2^+2Fc^2^)/3'
_refine_ls_weighting_scheme calc
_refine_ls_wR_factor_gt 0.1084
_refine_ls_wR_factor_ref 0.1205
_reflns_Friedel_coverage 0.000
_reflns_number_gt 6401
_reflns_number_total 7876
_reflns_threshold_expression 'I > 2\s(I)'
_cod_data_source_file ic5b02718_si_003.cif
_cod_data_source_block sbr001redone
_cod_database_code 4347091
_shelx_space_group_comment
;
The symmetry employed for this shelxl refinement is uniquely defined
by the following loop, which should always be used as a source of
symmetry information in preference to the above space-group names.
They are only intended as comments.
;
_olex2_refinement_description
;
1. Fixed Uiso
 At 1.2 times of:
  All C(H) groups, All N(H) groups
 At 1.5 times of:
  All O(H,H) groups
2. Uiso/Uaniso restraints and constraints
Uanis(C11) \\sim Ueq, Uanis(C12) \\sim Ueq, Uanis(C13) \\sim Ueq, Uanis(C14)
\\sim Ueq, Uanis(C15) \\sim Ueq: with sigma of 0.1 and sigma for terminal atoms
of 0.2
3. Others
 Fixed Sof: O17(0.5) O18(0.5) O21(0.5) O22(0.5)
 Fixed X: H23A(0.544499) H23B(0.528851)
 Fixed Y: H23A(0.182981) H23B(0.232659)
 Fixed Z: H23A(0.19486) H23B(0.111861)
4.a Aromatic/amide H refined with riding coordinates:
 N3(H3A), C2(H2), C3(H3), C4(H4), C5(H5), C7(H7), C8(H8), C9(H9), C10(H10),
 C11(H11), C12(H12), C14(H14), C15(H15)
;
_shelx_shelxl_version_number 2014/7
_olex2_submission_special_instructions 'No special instructions were received'

loop_
_space_group_symop_operation_xyz
'x, y, z'
'-x, -y, -z'

loop_
_atom_site_label
_atom_site_type_symbol
_atom_site_fract_x
_atom_site_fract_y
_atom_site_fract_z
_atom_site_U_iso_or_equiv
_atom_site_adp_type
_atom_site_occupancy
_atom_site_site_symmetry_order
_atom_site_calc_flag
_atom_site_refinement_flags_posn
_atom_site_refinement_flags_adp
_atom_site_refinement_flags_occupancy
Mo1 Mo 0.90935(6) 0.67370(5) 0.20256(4) 0.03665(12) Uani 1 1 d . . .
Mo2 Mo 0.85890(6) 0.70732(6) -0.05538(5) 0.04065(13) Uani 1 1 d . . .
Mo3 Mo 0.62806(6) 0.39287(6) -0.04711(5) 0.04254(14) Uani 1 1 d . . .
Mo4 Mo 1.00585(7) 0.43135(6) 0.24325(5) 0.04306(14) Uani 1 1 d . . .
Mo5 Mo 1.27501(7) 0.74689(6) 0.26308(4) 0.04436(14) Uani 1 1 d . . .
Mo6 Mo 1.23944(7) 0.83024(6) 0.02519(6) 0.04751(15) Uani 1 1 d . . .
O1 O 1.4000(5) 0.8691(5) 0.3878(4) 0.0549(13) Uani 1 1 d . . .
O2 O 0.8005(7) 0.8113(6) -0.0738(5) 0.0668(16) Uani 1 1 d . . .
O3 O 1.0193(7) 0.4048(8) 0.3597(5) 0.0783(19) Uani 1 1 d . . .
O4 O 1.1958(6) 0.6029(6) 0.3029(7) 0.083(2) Uani 1 1 d . . .
O5 O 0.8569(7) 0.7430(6) 0.2978(5) 0.0623(14) Uani 1 1 d . . .
O6 O 1.1087(5) 0.7737(6) 0.2706(7) 0.084(2) Uani 1 1 d . . .
O7 O 0.9178(6) 0.5341(6) 0.2576(7) 0.092(3) Uani 1 1 d . . .
O8 O 0.7151(7) 0.5122(6) 0.1013(5) 0.083(2) Uani 1 1 d . . .
O9 O 0.6148(12) 0.3071(9) -0.2017(6) 0.116(3) Uani 1 1 d . . .
O10 O 1.3542(6) 0.9814(5) 0.0326(6) 0.0713(17) Uani 1 1 d . . .
O11 O 0.4533(5) 0.3425(6) -0.0781(5) 0.0639(15) Uani 1 1 d . . .
O12 O 1.2902(11) 0.8588(9) 0.1741(6) 0.115(3) Uani 1 1 d . . .
O13 O 0.6366(12) 0.2535(9) -0.0181(6) 0.116(3) Uani 1 1 d . . .
O14 O 0.8944(7) 0.7543(6) 0.1059(5) 0.087(2) Uani 1 1 d . . .
O15 O 1.1221(6) 0.3573(7) 0.1891(6) 0.092(2) Uani 1 1 d . . .
O16 O 1.0734(6) 0.8363(8) 0.0087(6) 0.102(3) Uani 1 1 d . . .
O17 O 0.8922(8) 0.5553(7) 0.0221(6) 0.0271(14) Uani 0.5 1 d . . .
O18 O 0.9872(8) 0.3892(7) 0.0536(6) 0.0278(14) Uani 0.5 1 d . . .
O19 O 0.6901(7) 0.5526(6) -0.0885(4) 0.085(2) Uani 1 1 d . . .
O20 O 0.8389(6) 0.2763(8) 0.1387(6) 0.097(3) Uani 1 1 d . . .
O21 O 1.1726(7) 0.6323(7) 0.0669(6) 0.0271(14) Uani 0.5 1 d . . .
O22 O 1.0315(8) 0.5634(7) 0.1314(6) 0.0277(14) Uani 0.5 1 d . . .
O23 O 0.565(2) 0.262(3) 0.1866(18) 0.315(13) Uani 1 1 d . . .
H23A H 0.5445 0.1830 0.1949 0.473 Uiso 1 1 d R . .
H23B H 0.5289 0.2327 0.1119 0.473 Uiso 1 1 d R . .
Si1 Si 1.0000 0.5000 0.0000 0.0226(3) Uani 1 2 d S T P
N1 N 1.3369(6) 1.1114(6) 0.3657(6) 0.0546(16) Uani 1 1 d . . .
N2 N 0.6773(6) 1.0999(7) 0.3520(6) 0.0558(16) Uani 1 1 d . . .
N3 N 0.6691(15) 0.472(2) 0.3202(15) 0.190(8) Uani 1 1 d . . .
H3A H 0.7118 0.4666 0.2733 0.228 Uiso 1 1 calc R . .
Cu1 Cu 1.50288(10) 1.09758(12) 0.35734(12) 0.0838(4) Uani 1 1 d . . .
C1 C 1.0717(6) 1.0981(6) 0.3587(5) 0.0356(12) Uani 1 1 d . . .
C2 C 0.9277(8) 1.1757(9) 0.4501(6) 0.0517(17) Uani 1 1 d . . .
H2 H 1.0106 1.2295 0.5164 0.062 Uiso 1 1 calc R . .
C3 C 0.8002(8) 1.1756(9) 0.4454(6) 0.0535(18) Uani 1 1 d . . .
H3 H 0.7989 1.2302 0.5094 0.064 Uiso 1 1 calc R . .
C4 C 1.2414(7) 1.0962(7) 0.2711(7) 0.0488(16) Uani 1 1 d . . .
H4 H 1.2666 1.0915 0.2082 0.059 Uiso 1 1 calc R . .
C5 C 1.2983(8) 1.1186(9) 0.4553(7) 0.060(2) Uani 1 1 d . . .
H5 H 1.3618 1.1271 0.5203 0.072 Uiso 1 1 calc R . .
C6 C 0.9325(6) 1.0952(6) 0.3553(5) 0.0346(12) Uani 1 1 d . . .
C7 C 1.1704(7) 1.1142(8) 0.4562(6) 0.0526(17) Uani 1 1 d . . .
H7 H 1.1496 1.1219 0.5212 0.063 Uiso 1 1 calc R . .
C8 C 0.6836(7) 1.0240(9) 0.2609(8) 0.068(3) Uani 1 1 d . . .
H8 H 0.5996 0.9724 0.1953 0.081 Uiso 1 1 calc R . .
C9 C 0.8062(7) 1.0177(7) 0.2583(6) 0.0511(17) Uani 1 1 d . . .
H9 H 0.8047 0.9626 0.1930 0.061 Uiso 1 1 calc R . .
C10 C 1.1083(7) 1.0872(7) 0.2636(6) 0.0423(14) Uani 1 1 d . . .
H10 H 1.0443 1.0741 0.1965 0.051 Uiso 1 1 calc R . .
C11 C 0.6520(16) 0.468(2) 0.481(2) 0.191(12) Uani 1 1 d . U .
H11 H 0.6819 0.4543 0.5464 0.229 Uiso 1 1 calc R . .
C12 C 0.720(2) 0.463(2) 0.414(2) 0.200(12) Uani 1 1 d . U .
H12 H 0.8020 0.4539 0.4313 0.240 Uiso 1 1 calc R . .
C13 C 0.5328(10) 0.4918(18) 0.4603(16) 0.176(10) Uani 1 1 d . U .
C14 C 0.553(2) 0.491(3) 0.292(2) 0.214(12) Uani 1 1 d . U .
H14 H 0.5239 0.4993 0.2241 0.257 Uiso 1 1 calc R . .
C15 C 0.4847(13) 0.496(3) 0.3565(19) 0.205(12) Uani 1 1 d . U .
H15 H 0.4011 0.5018 0.3342 0.246 Uiso 1 1 calc R . .

loop_
_atom_site_aniso_label
_atom_site_aniso_U_11
_atom_site_aniso_U_22
_atom_site_aniso_U_33
_atom_site_aniso_U_23
_atom_site_aniso_U_13
_atom_site_aniso_U_12
Mo1 0.0343(2) 0.0436(3) 0.0326(3) 0.0066(2) 0.0140(2) 0.0247(2)
Mo2 0.0413(3) 0.0418(3) 0.0498(3) 0.0214(2) 0.0133(2) 0.0304(2)
Mo3 0.0301(2) 0.0607(3) 0.0499(3) 0.0250(3) 0.0198(2) 0.0300(3)
Mo4 0.0514(3) 0.0566(3) 0.0336(3) 0.0278(2) 0.0192(2) 0.0304(3)
Mo5 0.0502(3) 0.0447(3) 0.0274(3) 0.0021(2) 0.0010(2) 0.0290(3)
Mo6 0.0523(3) 0.0320(3) 0.0648(4) 0.0238(3) 0.0325(3) 0.0192(2)
O1 0.038(2) 0.052(3) 0.047(3) -0.002(2) -0.004(2) 0.023(2)
O2 0.092(4) 0.066(3) 0.061(3) 0.025(3) 0.015(3) 0.063(3)
O3 0.088(4) 0.134(6) 0.060(4) 0.072(4) 0.042(3) 0.070(4)
O4 0.040(3) 0.059(3) 0.157(7) 0.052(4) 0.023(4) 0.032(3)
O5 0.079(4) 0.061(3) 0.060(3) 0.014(3) 0.045(3) 0.043(3)
O6 0.032(3) 0.057(3) 0.166(7) 0.057(4) 0.021(3) 0.026(2)
O7 0.043(3) 0.066(4) 0.179(8) 0.072(5) 0.028(4) 0.032(3)
O8 0.076(4) 0.062(3) 0.046(3) 0.031(3) -0.008(3) -0.011(3)
O9 0.260(10) 0.164(7) 0.093(5) 0.095(5) 0.128(6) 0.192(8)
O10 0.064(3) 0.037(3) 0.114(5) 0.032(3) 0.049(4) 0.018(3)
O11 0.027(2) 0.082(4) 0.067(4) 0.026(3) 0.014(2) 0.019(2)
O12 0.244(10) 0.169(7) 0.099(5) 0.099(5) 0.123(6) 0.189(8)
O13 0.246(10) 0.169(7) 0.090(5) 0.094(5) 0.116(6) 0.186(8)
O14 0.075(4) 0.068(4) 0.041(3) 0.028(3) -0.009(3) -0.017(3)
O15 0.041(3) 0.092(5) 0.080(4) -0.027(3) 0.019(3) 0.021(3)
O16 0.038(3) 0.111(5) 0.081(5) -0.033(4) 0.021(3) 0.017(3)
O17 0.026(3) 0.031(4) 0.025(3) 0.009(3) 0.008(3) 0.017(3)
O18 0.028(3) 0.031(4) 0.029(4) 0.016(3) 0.010(3) 0.016(3)
O19 0.084(4) 0.065(4) 0.033(3) 0.022(3) -0.008(3) -0.010(3)
O20 0.038(3) 0.108(5) 0.088(5) -0.023(4) 0.020(3) 0.028(3)
O21 0.021(3) 0.026(3) 0.030(4) 0.009(3) 0.007(3) 0.011(3)
O22 0.029(4) 0.029(3) 0.026(4) 0.009(3) 0.010(3) 0.017(3)
O23 0.30(2) 0.50(4) 0.24(2) 0.23(3) 0.18(2) 0.19(3)
Si1 0.0229(8) 0.0264(9) 0.0234(9) 0.0109(7) 0.0096(7) 0.0156(7)
N1 0.027(2) 0.048(3) 0.080(4) 0.008(3) 0.019(3) 0.024(2)
N2 0.029(3) 0.060(4) 0.083(5) 0.022(3) 0.026(3) 0.029(3)
N3 0.103(10) 0.27(2) 0.197(17) 0.170(17) 0.025(10) 0.070(12)
Cu1 0.0319(4) 0.0733(7) 0.1305(11) 0.0070(7) 0.0303(6) 0.0336(5)
C1 0.025(2) 0.042(3) 0.044(3) 0.015(2) 0.016(2) 0.021(2)
C2 0.042(3) 0.087(5) 0.038(3) 0.020(3) 0.016(3) 0.045(4)
C3 0.050(4) 0.084(5) 0.051(4) 0.027(4) 0.031(3) 0.049(4)
C4 0.044(3) 0.051(4) 0.068(5) 0.023(3) 0.036(3) 0.031(3)
C5 0.041(4) 0.082(5) 0.057(5) 0.011(4) 0.006(3) 0.045(4)
C6 0.026(2) 0.045(3) 0.044(3) 0.023(3) 0.019(2) 0.022(2)
C7 0.042(3) 0.078(5) 0.047(4) 0.019(4) 0.016(3) 0.042(4)
C8 0.025(3) 0.070(5) 0.078(6) -0.006(4) 0.004(3) 0.027(3)
C9 0.030(3) 0.056(4) 0.051(4) 0.000(3) 0.009(3) 0.025(3)
C10 0.039(3) 0.051(4) 0.051(4) 0.023(3) 0.024(3) 0.030(3)
C11 0.068(8) 0.24(2) 0.27(2) 0.22(2) 0.015(11) 0.041(11)
C12 0.104(13) 0.26(2) 0.25(2) 0.21(2) 0.018(14) 0.071(15)
C13 0.033(5) 0.196(13) 0.257(19) 0.202(15) -0.016(7) -0.007(7)
C14 0.114(14) 0.37(3) 0.25(3) 0.23(3) 0.065(15) 0.146(19)
C15 0.046(6) 0.35(3) 0.26(2) 0.26(2) 0.037(9) 0.067(11)

loop_
_atom_type_symbol
_atom_type_description
_atom_type_scat_dispersion_real
_atom_type_scat_dispersion_imag
_atom_type_scat_source
C C 0.0033 0.0016 'International Tables Vol C Tables 4.2.6.8 and 6.1.1.4'
H H 0.0000 0.0000 'International Tables Vol C Tables 4.2.6.8 and 6.1.1.4'
N N 0.0061 0.0033 'International Tables Vol C Tables 4.2.6.8 and 6.1.1.4'
O O 0.0106 0.0060 'International Tables Vol C Tables 4.2.6.8 and 6.1.1.4'
Si Si 0.0817 0.0704 'International Tables Vol C Tables 4.2.6.8 and 6.1.1.4'
Cu Cu 0.3201 1.2651 'International Tables Vol C Tables 4.2.6.8 and 6.1.1.4'
Mo Mo -1.6832 0.6857 'International Tables Vol C Tables 4.2.6.8 and 6.1.1.4'

loop_
_geom_angle_atom_site_label_1
_geom_angle_atom_site_label_2
_geom_angle_atom_site_label_3
_geom_angle
_geom_angle_site_symmetry_1
_geom_angle_site_symmetry_3
O5 Mo1 O6 102.6(3) . .
O5 Mo1 O7 97.7(3) . .
O5 Mo1 O8 97.9(3) . .
O5 Mo1 O14 102.1(3) . .
O5 Mo1 O17 157.2(3) . .
O5 Mo1 O22 156.5(3) . .
O6 Mo1 O7 87.4(2) . .
O6 Mo1 O8 156.9(3) . .
O6 Mo1 O17 98.0(3) . .
O6 Mo1 O22 65.7(3) . .
O7 Mo1 O17 92.8(3) . .
O7 Mo1 O22 62.7(3) . .
O8 Mo1 O7 79.4(3) . .
O8 Mo1 O17 64.2(3) . .
O8 Mo1 O22 91.4(3) . .
O14 Mo1 O6 96.2(3) . .
O14 Mo1 O7 158.6(4) . .
O14 Mo1 O8 89.7(2) . .
O14 Mo1 O17 65.7(3) . .
O14 Mo1 O22 99.5(3) . .
O17 Mo1 O22 44.5(2) . .
O2 Mo2 O14 98.3(3) . .
O2 Mo2 O15 102.6(3) . 2_765
O2 Mo2 O16 99.6(3) . .
O2 Mo2 O17 156.7(3) . .
O2 Mo2 O18 157.0(3) . 2_765
O2 Mo2 O19 102.5(3) . .
O14 Mo2 O16 80.9(3) . .
O14 Mo2 O17 62.9(3) . .
O14 Mo2 O18 93.7(3) . 2_765
O15 Mo2 O14 157.4(3) 2_765 .
O15 Mo2 O16 87.2(3) 2_765 .
O15 Mo2 O17 98.5(3) 2_765 .
O15 Mo2 O18 63.7(3) 2_765 2_765
O16 Mo2 O17 91.2(3) . .
O16 Mo2 O18 63.1(3) . 2_765
O18 Mo2 O17 45.1(2) 2_765 .
O19 Mo2 O14 89.1(2) . .
O19 Mo2 O15 94.7(3) . 2_765
O19 Mo2 O16 156.8(4) . .
O19 Mo2 O17 65.7(3) . .
O19 Mo2 O18 97.1(3) . 2_765
O8 Mo3 O9 157.3(4) . .
O8 Mo3 O17 63.8(3) . .
O8 Mo3 O19 88.3(2) . .
O8 Mo3 O21 99.2(3) . 2_765
O9 Mo3 O17 93.5(3) . .
O9 Mo3 O19 80.0(3) . .
O9 Mo3 O21 62.3(3) . 2_765
O11 Mo3 O8 103.6(3) . .
O11 Mo3 O9 97.5(4) . .
O11 Mo3 O13 101.4(4) . .
O11 Mo3 O17 157.1(3) . .
O11 Mo3 O19 99.8(3) . .
O11 Mo3 O21 154.4(3) . 2_765
O13 Mo3 O8 94.9(3) . .
O13 Mo3 O9 88.9(3) . .
O13 Mo3 O17 98.8(4) . .
O13 Mo3 O19 157.2(4) . .
O13 Mo3 O21 64.8(3) . 2_765
O19 Mo3 O17 62.4(3) . .
O19 Mo3 O21 92.3(3) . 2_765
O21 Mo3 O17 47.2(2) 2_765 .
O3 Mo4 O4 97.9(3) . .
O3 Mo4 O7 101.1(4) . .
O3 Mo4 O15 99.8(3) . .
O3 Mo4 O18 157.7(3) . .
O3 Mo4 O20 103.0(4) . .
O3 Mo4 O22 156.2(3) . .
O4 Mo4 O18 92.3(3) . .
O4 Mo4 O22 64.3(3) . .
O7 Mo4 O4 88.1(2) . .
O7 Mo4 O15 157.5(4) . .
O7 Mo4 O18 99.1(3) . .
O7 Mo4 O22 64.5(3) . .
O15 Mo4 O4 80.8(3) . .
O15 Mo4 O18 62.2(3) . .
O15 Mo4 O22 93.0(3) . .
O18 Mo4 O22 45.1(2) . .
O20 Mo4 O4 158.1(4) . .
O20 Mo4 O7 94.2(3) . .
O20 Mo4 O15 89.2(2) . .
O20 Mo4 O18 65.8(3) . .
O20 Mo4 O22 97.2(3) . .
O1 Mo5 O4 100.5(3) . .
O1 Mo5 O6 98.0(3) . .
O1 Mo5 O9 101.8(4) . 2_765
O1 Mo5 O12 99.0(4) . .
O1 Mo5 O21 156.5(3) . .
O1 Mo5 O22 155.4(3) . .
O4 Mo5 O6 88.0(2) . .
O4 Mo5 O12 159.0(4) . .
O4 Mo5 O21 100.0(3) . .
O4 Mo5 O22 65.3(3) . .
O6 Mo5 O21 94.0(3) . .
O6 Mo5 O22 62.9(3) . .
O9 Mo5 O4 95.6(3) 2_765 .
O9 Mo5 O6 158.9(4) 2_765 .
O9 Mo5 O12 87.9(3) 2_765 .
O9 Mo5 O21 64.9(3) 2_765 .
O9 Mo5 O22 99.7(4) 2_765 .
O12 Mo5 O6 81.6(3) . .
O12 Mo5 O21 62.8(3) . .
O12 Mo5 O22 93.6(4) . .
O21 Mo5 O22 47.1(2) . .
O10 Mo6 O12 101.4(4) . .
O10 Mo6 O13 99.1(4) . 2_765
O10 Mo6 O16 102.2(3) . .
O10 Mo6 O18 156.4(3) . 2_765
O10 Mo6 O20 99.8(3) . 2_765
O10 Mo6 O21 155.1(3) . .
O12 Mo6 O13 86.8(3) . 2_765
O12 Mo6 O18 99.2(4) . 2_765
O12 Mo6 O20 156.5(4) . 2_765
O12 Mo6 O21 63.3(3) . .
O13 Mo6 O18 93.4(3) 2_765 2_765
O13 Mo6 O21 62.3(3) 2_765 .
O16 Mo6 O12 96.4(3) . .
O16 Mo6 O13 157.4(4) . 2_765
O16 Mo6 O18 63.9(3) . 2_765
O16 Mo6 O20 89.1(3) . 2_765
O16 Mo6 O21 99.1(3) . .
O20 Mo6 O13 79.7(3) 2_765 2_765
O20 Mo6 O18 62.8(3) 2_765 2_765
O20 Mo6 O21 93.2(3) 2_765 .
O21 Mo6 O18 47.7(2) . 2_765
Mo5 O4 Mo4 136.1(4) . .
Mo1 O6 Mo5 136.9(4) . .
Mo4 O7 Mo1 136.5(4) . .
Mo3 O8 Mo1 136.7(4) . .
Mo5 O9 Mo3 135.7(5) 2_765 .
Mo6 O12 Mo5 137.1(5) . .
Mo3 O13 Mo6 136.8(5) . 2_765
Mo1 O14 Mo2 136.2(4) . .
Mo2 O15 Mo4 137.5(5) 2_765 .
Mo6 O16 Mo2 138.4(4) . .
Mo1 O17 Mo2 94.8(2) . .
Mo1 O17 Mo3 94.8(2) . .
Mo2 O17 Mo3 93.8(2) . .
O22 O17 Mo1 68.6(3) . .
O22 O17 Mo2 137.6(4) . .
O22 O17 Mo3 125.1(4) . .
Si1 O17 Mo1 124.2(4) . .
Si1 O17 Mo2 122.4(4) . .
Si1 O17 Mo3 119.4(4) . .
Si1 O17 O22 55.7(3) . .
Mo2 O18 Mo6 94.4(2) 2_765 2_765
Mo4 O18 Mo2 96.1(2) . 2_765
Mo4 O18 Mo6 94.2(2) . 2_765
Si1 O18 Mo2 122.6(4) . 2_765
Si1 O18 Mo4 122.6(4) . .
Si1 O18 Mo6 119.8(4) . 2_765
Mo2 O19 Mo3 137.7(4) . .
Mo4 O20 Mo6 136.7(4) . 2_765
Mo3 O21 Mo6 95.9(2) 2_765 .
Mo5 O21 Mo3 96.8(2) . 2_765
Mo5 O21 Mo6 96.8(3) . .
Si1 O21 Mo3 120.8(4) . 2_765
Si1 O21 Mo5 121.3(4) . .
Si1 O21 Mo6 119.4(4) . .
Mo1 O22 Mo4 95.9(3) . .
Mo1 O22 Mo5 94.4(2) . .
Mo4 O22 Mo5 94.1(2) . .
O17 O22 Mo1 66.8(3) . .
O17 O22 Mo4 129.3(4) . .
O17 O22 Mo5 132.7(4) . .
Si1 O22 Mo1 122.6(4) . .
Si1 O22 Mo4 122.5(4) . .
Si1 O22 Mo5 120.1(4) . .
Si1 O22 O17 56.0(3) . .
H23A O23 H23B 101(3) . .
O17 Si1 O17 180.0 . 2_765
O17 Si1 O18 110.5(4) 2_765 2_765
O17 Si1 O18 69.5(4) 2_765 .
O17 Si1 O18 69.5(4) . 2_765
O17 Si1 O18 110.5(4) . .
O17 Si1 O21 72.2(3) 2_765 .
O17 Si1 O21 107.8(3) 2_765 2_765
O17 Si1 O21 72.2(3) . 2_765
O17 Si1 O21 107.8(3) . .
O18 Si1 O18 180.0 2_765 .
O18 Si1 O21 107.2(3) . .
O18 Si1 O21 72.8(3) . 2_765
O18 Si1 O21 107.2(3) 2_765 2_765
O18 Si1 O21 72.8(3) 2_765 .
O21 Si1 O21 180.0 . 2_765
O22 Si1 O17 111.7(4) . 2_765
O22 Si1 O17 68.3(4) . .
O22 Si1 O17 68.3(4) 2_765 2_765
O22 Si1 O17 111.7(4) 2_765 .
O22 Si1 O18 110.5(4) . 2_765
O22 Si1 O18 110.5(4) 2_765 .
O22 Si1 O18 69.5(4) 2_765 2_765
O22 Si1 O18 69.5(4) . .
O22 Si1 O21 71.1(4) . .
O22 Si1 O21 108.9(4) . 2_765
O22 Si1 O21 71.1(4) 2_765 2_765
O22 Si1 O21 108.9(4) 2_765 .
O22 Si1 O22 180.0 . 2_765
C4 N1 Cu1 118.2(5) . .
C5 N1 Cu1 124.0(5) . .
C5 N1 C4 117.3(5) . .
C3 N2 Cu1 119.3(5) . 1_455
C8 N2 Cu1 123.4(5) . 1_455
C8 N2 C3 117.2(5) . .
C12 N3 H3A 117.9 . .
C12 N3 C14 124(2) . .
C14 N3 H3A 117.9 . .
N2 Cu1 N1 175.1(3) 1_655 .
C7 C1 C6 121.7(5) . .
C7 C1 C10 118.0(5) . .
C10 C1 C6 120.2(5) . .
C3 C2 H2 120.1 . .
C3 C2 C6 119.7(6) . .
C6 C2 H2 120.1 . .
N2 C3 C2 122.6(6) . .
N2 C3 H3 118.7 . .
C2 C3 H3 118.7 . .
N1 C4 H4 118.5 . .
N1 C4 C10 123.1(6) . .
C10 C4 H4 118.5 . .
N1 C5 H5 118.2 . .
N1 C5 C7 123.6(7) . .
C7 C5 H5 118.2 . .
C2 C6 C1 120.0(5) . .
C9 C6 C1 122.1(5) . .
C9 C6 C2 117.9(5) . .
C1 C7 H7 120.4 . .
C5 C7 C1 119.3(7) . .
C5 C7 H7 120.4 . .
N2 C8 H8 118.0 . .
N2 C8 C9 124.0(7) . .
C9 C8 H8 118.0 . .
C6 C9 H9 120.7 . .
C8 C9 C6 118.6(6) . .
C8 C9 H9 120.7 . .
C1 C10 H10 120.6 . .
C4 C10 C1 118.8(6) . .
C4 C10 H10 120.6 . .
C12 C11 H11 118.8 . .
C12 C11 C13 122.4(16) . .
C13 C11 H11 118.8 . .
N3 C12 H12 121.4 . .
C11 C12 N3 117.3(19) . .
C11 C12 H12 121.4 . .
C13 C13 C11 122.0(15) 2_666 .
C15 C13 C11 115(2) . .
C15 C13 C13 122.7(17) . 2_666
N3 C14 H14 120.0 . .
C15 C14 N3 120.0(18) . .
C15 C14 H14 120.0 . .
C13 C15 H15 119.7 . .
C14 C15 C13 120.6(16) . .
C14 C15 H15 119.7 . .

loop_
_geom_bond_atom_site_label_1
_geom_bond_atom_site_label_2
_geom_bond_distance
_geom_bond_site_symmetry_2
Mo1 O5 1.662(4) .
Mo1 O6 1.823(5) .
Mo1 O7 1.995(6) .
Mo1 O8 1.978(5) .
Mo1 O14 1.804(6) .
Mo1 O17 2.357(7) .
Mo1 O22 2.388(7) .
Mo2 O2 1.644(5) .
Mo2 O14 1.968(6) .
Mo2 O15 1.834(6) 2_765
Mo2 O16 1.982(6) .
Mo2 O17 2.398(7) .
Mo2 O18 2.383(7) 2_765
Mo2 O19 1.816(6) .
Mo3 O8 1.833(6) .
Mo3 O9 1.979(6) .
Mo3 O11 1.643(5) .
Mo3 O13 1.817(6) .
Mo3 O17 2.456(7) .
Mo3 O19 1.986(6) .
Mo3 O21 2.364(7) 2_765
Mo4 O3 1.644(5) .
Mo4 O4 1.976(6) .
Mo4 O7 1.830(6) .
Mo4 O15 1.967(6) .
Mo4 O18 2.381(7) .
Mo4 O20 1.825(6) .
Mo4 O22 2.396(7) .
Mo5 O1 1.666(5) .
Mo5 O4 1.830(6) .
Mo5 O6 1.977(5) .
Mo5 O9 1.817(6) 2_765
Mo5 O12 1.971(6) .
Mo5 O21 2.337(7) .
Mo5 O22 2.428(7) .
Mo6 O10 1.652(5) .
Mo6 O12 1.828(7) .
Mo6 O13 1.979(6) 2_765
Mo6 O16 1.801(6) .
Mo6 O18 2.437(7) 2_765
Mo6 O20 1.972(7) 2_765
Mo6 O21 2.391(7) .
O9 Mo5 1.817(6) 2_765
O13 Mo6 1.979(6) 2_765
O15 Mo2 1.834(6) 2_765
O17 O22 1.798(10) .
O17 Si1 1.604(7) .
O18 Mo2 2.383(7) 2_765
O18 Mo6 2.437(7) 2_765
O18 Si1 1.616(7) .
O20 Mo6 1.972(7) 2_765
O21 Mo3 2.364(7) 2_765
O21 Si1 1.678(7) .
O22 Si1 1.599(7) .
O23 H23A 0.90(3) .
O23 H23B 0.89(2) .
Si1 O17 1.604(7) 2_765
Si1 O18 1.616(7) 2_765
Si1 O21 1.678(7) 2_765
Si1 O22 1.599(7) 2_765
N1 Cu1 1.901(5) .
N1 C4 1.353(10) .
N1 C5 1.340(10) .
N2 Cu1 1.899(5) 1_455
N2 C3 1.342(10) .
N2 C8 1.339(10) .
N3 H3A 0.8600 .
N3 C12 1.295(19) .
N3 C14 1.35(2) .
Cu1 N2 1.899(5) 1_655
C1 C6 1.487(7) .
C1 C7 1.395(9) .
C1 C10 1.397(8) .
C2 H2 0.9300 .
C2 C3 1.370(8) .
C2 C6 1.391(9) .
C3 H3 0.9300 .
C4 H4 0.9300 .
C4 C10 1.383(8) .
C5 H5 0.9300 .
C5 C7 1.371(9) .
C6 C9 1.386(9) .
C7 H7 0.9300 .
C8 H8 0.9300 .
C8 C9 1.371(8) .
C9 H9 0.9300 .
C10 H10 0.9300 .
C11 H11 0.9300 .
C11 C12 1.28(3) .
C11 C13 1.42(2) .
C12 H12 0.9300 .
C13 C13 1.41(4) 2_666
C13 C15 1.382(19) .
C14 H14 0.9300 .
C14 C15 1.26(3) .
C15 H15 0.9300 .

loop_
_geom_torsion_atom_site_label_1
_geom_torsion_atom_site_label_2
_geom_torsion_atom_site_label_3
_geom_torsion_atom_site_label_4
_geom_torsion
_geom_torsion_site_symmetry_1
_geom_torsion_site_symmetry_4
Mo1 O17 O22 Mo4 78.1(4) . .
Mo1 O17 O22 Mo5 -73.7(5) . .
Mo1 O17 O22 Si1 -175.3(4) . .
Mo1 O17 Si1 O18 61.8(5) . .
Mo1 O17 Si1 O18 -118.2(5) . 2_765
Mo1 O17 Si1 O21 124.9(5) . 2_765
Mo1 O17 Si1 O21 -55.1(5) . .
Mo1 O17 Si1 O22 -174.7(4) . 2_765
Mo1 O17 Si1 O22 5.3(4) . .
Mo1 O22 Si1 O17 174.8(4) . 2_765
Mo1 O22 Si1 O17 -5.2(4) . .
Mo1 O22 Si1 O18 51.3(5) . 2_765
Mo1 O22 Si1 O18 -128.7(5) . .
Mo1 O22 Si1 O21 113.8(5) . .
Mo1 O22 Si1 O21 -66.2(5) . 2_765
Mo2 O17 O22 Mo1 72.8(5) . .
Mo2 O17 O22 Mo4 151.0(4) . .
Mo2 O17 O22 Mo5 -0.9(9) . .
Mo2 O17 O22 Si1 -102.4(6) . .
Mo2 O17 Si1 O18 -174.8(4) . .
Mo2 O17 Si1 O18 5.2(4) . 2_765
Mo2 O17 Si1 O21 -111.7(5) . 2_765
Mo2 O17 Si1 O21 68.3(5) . .
Mo2 O17 Si1 O22 -51.2(5) . 2_765
Mo2 O17 Si1 O22 128.8(5) . .
Mo2 O18 Si1 O17 5.3(4) 2_765 2_765
Mo2 O18 Si1 O17 -174.7(4) 2_765 .
Mo2 O18 Si1 O21 -57.4(5) 2_765 .
Mo2 O18 Si1 O21 122.6(5) 2_765 2_765
Mo2 O18 Si1 O22 61.1(5) 2_765 2_765
Mo2 O18 Si1 O22 -118.9(5) 2_765 .
Mo3 O17 O22 Mo1 -80.5(4) . .
Mo3 O17 O22 Mo4 -2.3(8) . .
Mo3 O17 O22 Mo5 -154.2(4) . .
Mo3 O17 O22 Si1 104.3(5) . .
Mo3 O17 Si1 O18 -58.1(5) . .
Mo3 O17 Si1 O18 121.9(5) . 2_765
Mo3 O17 Si1 O21 -175.0(4) . .
Mo3 O17 Si1 O21 5.0(4) . 2_765
Mo3 O17 Si1 O22 -114.6(5) . .
Mo3 O17 Si1 O22 65.4(5) . 2_765
Mo3 O21 Si1 O17 5.3(4) 2_765 2_765
Mo3 O21 Si1 O17 -174.7(4) 2_765 .
Mo3 O21 Si1 O18 66.2(5) 2_765 .
Mo3 O21 Si1 O18 -113.8(5) 2_765 2_765
Mo3 O21 Si1 O22 -53.4(5) 2_765 2_765
Mo3 O21 Si1 O22 126.7(5) 2_765 .
Mo4 O18 Si1 O17 -50.7(5) . .
Mo4 O18 Si1 O17 129.3(5) . 2_765
Mo4 O18 Si1 O21 -113.4(5) . 2_765
Mo4 O18 Si1 O21 66.6(5) . .
Mo4 O18 Si1 O22 -174.9(4) . 2_765
Mo4 O18 Si1 O22 5.1(4) . .
Mo4 O22 Si1 O17 -61.6(5) . 2_765
Mo4 O22 Si1 O17 118.4(5) . .
Mo4 O22 Si1 O18 174.9(4) . 2_765
Mo4 O22 Si1 O18 -5.1(4) . .
Mo4 O22 Si1 O21 -122.6(5) . .
Mo4 O22 Si1 O21 57.4(5) . 2_765
Mo5 O21 Si1 O17 -116.4(5) . 2_765
Mo5 O21 Si1 O17 63.6(5) . .
Mo5 O21 Si1 O18 124.5(5) . 2_765
Mo5 O21 Si1 O18 -55.5(5) . .
Mo5 O21 Si1 O22 -175.1(4) . 2_765
Mo5 O21 Si1 O22 4.9(4) . .
Mo5 O22 Si1 O17 -123.7(5) . .
Mo5 O22 Si1 O17 56.3(5) . 2_765
Mo5 O22 Si1 O18 -67.2(5) . 2_765
Mo5 O22 Si1 O18 112.8(5) . .
Mo5 O22 Si1 O21 175.3(3) . 2_765
Mo5 O22 Si1 O21 -4.7(3) . .
Mo6 O18 Si1 O17 67.1(5) 2_765 .
Mo6 O18 Si1 O17 -112.9(5) 2_765 2_765
Mo6 O18 Si1 O21 -175.6(4) 2_765 .
Mo6 O18 Si1 O21 4.4(4) 2_765 2_765
Mo6 O18 Si1 O22 122.9(5) 2_765 .
Mo6 O18 Si1 O22 -57.1(5) 2_765 2_765
Mo6 O21 Si1 O17 -56.5(5) . .
Mo6 O21 Si1 O17 123.5(5) . 2_765
Mo6 O21 Si1 O18 -175.5(4) . .
Mo6 O21 Si1 O18 4.5(4) . 2_765
Mo6 O21 Si1 O22 -115.1(5) . .
Mo6 O21 Si1 O22 64.9(5) . 2_765
O1 Mo5 O4 Mo4 154.3(5) . .
O2 Mo2 O19 Mo3 -152.5(6) . .
O3 Mo4 O7 Mo1 153.8(6) . .
O3 Mo4 O20 Mo6 -151.8(6) . 2_765
O4 Mo4 O7 Mo1 56.1(6) . .
O4 Mo4 O20 Mo6 10.4(13) . 2_765
O5 Mo1 O6 Mo5 154.2(6) . .
O5 Mo1 O14 Mo2 -152.7(5) . .
O6 Mo1 O14 Mo2 102.9(5) . .
O6 Mo5 O4 Mo4 56.5(6) . .
O7 Mo1 O6 Mo5 57.0(6) . .
O7 Mo1 O14 Mo2 4.2(11) . .
O7 Mo4 O20 Mo6 105.8(7) . 2_765
O8 Mo1 O6 Mo5 2.1(12) . .
O8 Mo1 O14 Mo2 -54.7(6) . .
O8 Mo3 O13 Mo6 -101.8(7) . 2_765
O9 Mo3 O8 Mo1 6.2(11) . .
O9 Mo3 O13 Mo6 55.8(7) . 2_765
O9 Mo5 O4 Mo4 -102.6(6) 2_765 .
O10 Mo6 O12 Mo5 -156.7(7) . .
O10 Mo6 O16 Mo2 154.6(7) . .
O11 Mo3 O8 Mo1 -152.0(5) . .
O11 Mo3 O13 Mo6 153.2(7) . 2_765
O12 Mo5 O4 Mo4 -3.8(12) . .
O12 Mo6 O16 Mo2 -102.3(7) . .
O13 Mo3 O8 Mo1 105.0(6) . .
O13 Mo6 O12 Mo5 -58.0(7) 2_765 .
O13 Mo6 O16 Mo2 -5.2(14) 2_765 .
O14 Mo1 O6 Mo5 -101.8(6) . .
O14 Mo2 O19 Mo3 -54.1(6) . .
O15 Mo2 O19 Mo3 103.5(6) 2_765 .
O15 Mo4 O7 Mo1 -4.0(12) . .
O15 Mo4 O20 Mo6 -51.9(7) . 2_765
O16 Mo2 O19 Mo3 9.8(12) . .
O16 Mo6 O12 Mo5 99.5(7) . .
O17 Mo1 O6 Mo5 -35.5(6) . .
O17 Mo1 O14 Mo2 6.9(5) . .
O17 Mo2 O19 Mo3 6.3(5) . .
O17 Mo3 O8 Mo1 7.5(5) . .
O17 Mo3 O13 Mo6 -37.6(7) . 2_765
O17 O22 Si1 O17 179.999(1) . 2_765
O17 O22 Si1 O18 56.5(4) . 2_765
O17 O22 Si1 O18 -123.5(4) . .
O17 O22 Si1 O21 119.0(4) . .
O17 O22 Si1 O21 -61.0(4) . 2_765
O18 Mo2 O19 Mo3 39.5(6) 2_765 .
O18 Mo4 O7 Mo1 -36.0(6) . .
O18 Mo4 O20 Mo6 7.8(5) . 2_765
O18 Mo6 O12 Mo5 34.9(7) 2_765 .
O18 Mo6 O16 Mo2 -5.1(6) 2_765 .
O19 Mo3 O8 Mo1 -52.4(6) . .
O19 Mo3 O13 Mo6 -4.5(14) . 2_765
O20 Mo4 O7 Mo1 -102.1(6) . .
O20 Mo6 O12 Mo5 -3.1(13) 2_765 .
O20 Mo6 O16 Mo2 54.8(7) 2_765 .
O21 Mo3 O8 Mo1 39.7(6) 2_765 .
O21 Mo3 O13 Mo6 -3.9(6) 2_765 2_765
O21 Mo5 O4 Mo4 -37.2(6) . .
O21 Mo6 O12 Mo5 2.5(6) . .
O21 Mo6 O16 Mo2 -38.4(7) . .
O22 Mo1 O6 Mo5 -4.2(5) . .
O22 Mo1 O14 Mo2 36.7(6) . .
O22 Mo4 O7 Mo1 -6.2(5) . .
O22 Mo4 O20 Mo6 41.0(7) . 2_765
O22 Mo5 O4 Mo4 -4.5(5) . .
O22 O17 Si1 O18 -123.5(4) . 2_765
O22 O17 Si1 O18 56.5(4) . .
O22 O17 Si1 O21 -60.4(4) . .
O22 O17 Si1 O21 119.6(4) . 2_765
O22 O17 Si1 O22 180.001(2) . 2_765
Si1 O17 O22 Mo1 175.3(4) . .
Si1 O17 O22 Mo4 -106.6(5) . .
Si1 O17 O22 Mo5 101.6(5) . .
N1 C4 C10 C1 1.8(10) . .
N1 C5 C7 C1 1.6(13) . .
N2 C8 C9 C6 -0.6(14) . .
N3 C14 C15 C13 4(5) . .
Cu1 N1 C4 C10 171.6(5) . .
Cu1 N1 C5 C7 -172.9(6) . .
Cu1 N2 C3 C2 175.8(6) 1_455 .
Cu1 N2 C8 C9 -175.4(7) 1_455 .
C1 C6 C9 C8 -177.8(7) . .
C2 C6 C9 C8 -0.2(11) . .
C3 N2 C8 C9 1.2(14) . .
C3 C2 C6 C1 178.1(7) . .
C3 C2 C6 C9 0.4(11) . .
C4 N1 C5 C7 -1.4(12) . .
C5 N1 C4 C10 -0.4(11) . .
C6 C1 C7 C5 -178.8(7) . .
C6 C1 C10 C4 177.2(6) . .
C6 C2 C3 N2 0.1(12) . .
C7 C1 C6 C2 34.8(9) . .
C7 C1 C6 C9 -147.6(7) . .
C7 C1 C10 C4 -1.6(10) . .
C8 N2 C3 C2 -0.9(12) . .
C10 C1 C6 C2 -143.9(7) . .
C10 C1 C6 C9 33.7(9) . .
C10 C1 C7 C5 -0.1(11) . .
C11 C13 C15 C14 -6(4) . .
C12 N3 C14 C15 -2(4) . .
C12 C11 C13 C13 -174(2) . 2_666
C12 C11 C13 C15 7(3) . .
C13 C11 C12 N3 -5(4) . .
C13 C13 C15 C14 175(3) 2_666 .
C14 N3 C12 C11 2(4) . .
